data_2241327
loop_
_publ_author_name
'Zhu, Jing'
'Li, Qian'
'Zheng, Fu-Wei'
'He, Juan'
'Qu, Ling-Bo'

_publ_section_title
;
 Crystal structure of hexaprop-2-en-1-yl
 4,4',4'',4''',4'''',4'''''-[1,3,5,2\l^5^,4\l^5^,6\l^5^-triazatriphosphinine-2,2,4,4,6,6-hexaylhexakis(oxy)]hexabenzoate
;
_journal_coeditor_code ZQ2233
_journal_issue 12
_journal_name_full 'Acta Crystallographica Section E'
_journal_page_first o955
_journal_page_last o956
_journal_paper_doi 10.1107/S2056989015021301
_journal_volume 71
_journal_year 2015
_chemical_formula_iupac 'C60 H54 N3 O18 P3'
_chemical_formula_moiety 'C60 H54 N3 O18 P3'
_chemical_formula_sum 'C60 H54 N3 O18 P3'
_chemical_formula_weight 1197.97
_chemical_name_systematic
;Hexaprop-2-en-1-yl
4,4',4'',4''',4'''',4'''''-[1,3,5,2\l^5^,4\l^5^,6\l^5^-triazatriphosphinine-2,2,4,4,6,6-hexaylhexakis(oxy)]hexabenzoate
;
_space_group_crystal_system monoclinic
_space_group_IT_number 14
_space_group_name_Hall '-P 2ybc'
_space_group_name_H-M_alt 'P 1 21/c 1'
_symmetry_space_group_name_Hall '-P 2ybc'
_symmetry_space_group_name_H-M 'P 1 21/c 1'
_atom_sites_solution_hydrogens geom
_atom_sites_solution_primary direct
_audit_creation_method
;
Olex2 1.2
(compiled 2015.01.26 svn.r3150 for OlexSys, GUI svn.r4998)
;
_cell_angle_alpha 90
_cell_angle_beta 93.6340(14)
_cell_angle_gamma 90
_cell_formula_units_Z 4
_cell_length_a 7.97548(11)
_cell_length_b 16.9389(3)
_cell_length_c 43.0661(7)
_cell_measurement_reflns_used 6834
_cell_measurement_temperature 291(2)
_cell_measurement_theta_max 72.3
_cell_measurement_theta_min 4.1
_cell_volume 5806.35(16)
_computing_cell_refinement
;
CrysAlis PRO  (Agilent, 2011)
;
_computing_data_collection
;
CrysAlis PRO (Agilent, 2011)
;
_computing_data_reduction
;
CrysAlis PRO (Agilent, 2011)
;
_computing_molecular_graphics
;
<i>OLEX2</i> (Dolomanov <i>et al.</i>, 2009)
;
_computing_publication_material
;
<i>OLEX2</i> (Dolomanov <i>et al.</i>, 2009)
;
_computing_structure_refinement
;
SHELXL97 (Sheldrick, 2008)
;
_computing_structure_solution
;
SHELXS97 (Sheldrick, 2008)
;
_diffrn_ambient_temperature 291.15
_diffrn_detector_area_resol_mean 16.2312
_diffrn_measured_fraction_theta_full 1.000
_diffrn_measured_fraction_theta_max 1.000
_diffrn_measurement_device_type 'Agilent Xcalibur Eos Gemini'
_diffrn_measurement_method '\w scans'
_diffrn_radiation_monochromator graphite
_diffrn_radiation_type CuK\a
_diffrn_radiation_wavelength 1.54184
_diffrn_reflns_av_R_equivalents 0.0267
_diffrn_reflns_limit_h_max 7
_diffrn_reflns_limit_h_min -9
_diffrn_reflns_limit_k_max 15
_diffrn_reflns_limit_k_min -20
_diffrn_reflns_limit_l_max 50
_diffrn_reflns_limit_l_min -51
_diffrn_reflns_number 21543
_diffrn_reflns_theta_full 67.080
_diffrn_reflns_theta_max 67.080
_diffrn_reflns_theta_min 3.322
_exptl_absorpt_coefficient_mu 1.589
_exptl_absorpt_correction_T_max 1.000
_exptl_absorpt_correction_T_min 0.664
_exptl_absorpt_correction_type multi-scan
_exptl_absorpt_process_details
;
(CrysAlis PRO; Agilent, 2011)
;
_exptl_crystal_colour colourless
_exptl_crystal_density_diffrn 1.370
_exptl_crystal_description block
_exptl_crystal_F_000 2496
_exptl_crystal_size_max 0.22
_exptl_crystal_size_mid 0.16
_exptl_crystal_size_min 0.15
_refine_diff_density_max 0.280
_refine_diff_density_min -0.297
_refine_ls_extinction_method none
_refine_ls_goodness_of_fit_ref 1.025
_refine_ls_hydrogen_treatment constr
_refine_ls_matrix_type full
_refine_ls_number_parameters 774
_refine_ls_number_reflns 10382
_refine_ls_number_restraints 11
_refine_ls_restrained_S_all 1.038
_refine_ls_R_factor_all 0.0750
_refine_ls_R_factor_gt 0.0522
_refine_ls_shift/su_max 0.000
_refine_ls_shift/su_mean 0.000
_refine_ls_structure_factor_coef Fsqd
_refine_ls_weighting_details 'w=1/[\s^2^(Fo^2^)+(0.0780P)^2^+0.6732P] where P=(Fo^2^+2Fc^2^)/3'
_refine_ls_weighting_scheme calc
_refine_ls_wR_factor_gt 0.1360
_refine_ls_wR_factor_ref 0.1500
_reflns_number_gt 7375
_reflns_number_total 10382
_reflns_threshold_expression 'I > 2\s(I)'
_cod_data_source_file zq2233sup1.cif
_cod_data_source_block I
_cod_original_cell_volume 5806.36(16)
_cod_database_code 2241327
_shelx_space_group_comment
;
The symmetry employed for this shelxl refinement is uniquely defined
by the following loop, which should always be used as a source of
symmetry information in preference to the above space-group names.
They are only intended as comments.
;
_shelx_estimated_absorpt_t_min 0.721
_shelx_estimated_absorpt_t_max 0.797

loop_
_space_group_symop_operation_xyz
'x, y, z'
'-x, y+1/2, -z+1/2'
'-x, -y, -z'
'x, -y-1/2, z-1/2'

loop_
_atom_site_type_symbol
_atom_site_label
_atom_site_fract_x
_atom_site_fract_y
_atom_site_fract_z
_atom_site_U_iso_or_equiv
_atom_site_adp_type
_atom_site_calc_flag
_atom_site_occupancy
_atom_site_disorder_assembly
_atom_site_disorder_group
C C1 0.6244(3) 0.11071(16) 0.40893(6) 0.0541(6) Uani d 1 . .
C C2 0.6114(3) 0.10471(19) 0.44061(6) 0.0642(7) Uani d 1 . .
H H2 0.5664 0.0596 0.4491 0.077 Uiso calc 1 . .
C C3 0.6654(4) 0.1660(2) 0.45932(6) 0.0696(8) Uani d 1 . .
H H3 0.6579 0.1621 0.4807 0.084 Uiso calc 1 . .
C C4 0.7309(3) 0.23365(19) 0.44693(6) 0.0645(7) Uani d 1 . .
C C5 0.7474(3) 0.23766(18) 0.41498(6) 0.0626(7) Uani d 1 . .
H H5 0.7942 0.2824 0.4065 0.075 Uiso calc 1 . .
C C6 0.6950(3) 0.17606(17) 0.39577(6) 0.0591(6) Uani d 1 . .
H H6 0.7071 0.1785 0.3745 0.071 Uiso calc 1 . .
C C7 0.7807(4) 0.3006(2) 0.46779(7) 0.0805(9) Uani d 1 . .
C C8 0.8574(8) 0.4358(3) 0.47158(11) 0.1331(19) Uani d 1 . .
H H8A 0.7679 0.4474 0.4851 0.160 Uiso calc 1 . .
H H8B 0.9595 0.4260 0.4844 0.160 Uiso calc 1 . .
C C9 0.8811(7) 0.5006(3) 0.45159(14) 0.1336(18) Uani d 1 . .
H H9 0.9405 0.4907 0.4341 0.160 Uiso calc 1 . .
C C10 0.8301(8) 0.5704(4) 0.45499(16) 0.164(2) Uani d 1 . .
H H10A 0.7701 0.5834 0.4721 0.196 Uiso calc 1 . .
H H10B 0.8526 0.6088 0.4404 0.196 Uiso calc 1 . .
C C11 0.6976(3) 0.03458(16) 0.30966(6) 0.0570(6) Uani d 1 . .
C C12 0.7519(3) -0.03787(17) 0.29997(7) 0.0674(7) Uani d 1 . .
H H12 0.7694 -0.0791 0.3140 0.081 Uiso calc 1 . .
C C13 0.7798(4) -0.04811(18) 0.26889(7) 0.0684(7) Uani d 1 . .
H H13 0.8159 -0.0969 0.2620 0.082 Uiso calc 1 . .
C C14 0.7551(3) 0.01275(18) 0.24782(7) 0.0634(7) Uani d 1 . .
C C15 0.6996(4) 0.08501(18) 0.25824(8) 0.0726(8) Uani d 1 . .
H H15 0.6810 0.1263 0.2442 0.087 Uiso calc 1 . .
C C16 0.6717(4) 0.09615(17) 0.28926(8) 0.0706(8) Uani d 1 . .
H H16 0.6357 0.1449 0.2962 0.085 Uiso calc 1 . .
C C17 0.7906(4) -0.0018(2) 0.21482(8) 0.0823(9) Uani d 1 . .
C C18 0.778(7) 0.075(3) 0.1662(13) 0.187(6) Uani d 0.249(12) A 1
H H18A 0.6815 0.1066 0.1594 0.225 Uiso calc 0.249(12) A 1
H H18B 0.7692 0.0246 0.1553 0.225 Uiso calc 0.249(12) A 1
C C18A 0.824(3) 0.0479(6) 0.1652(4) 0.187(6) Uani d 0.751(12) A 2
H H18C 0.9116 0.0084 0.1648 0.225 Uiso calc 0.751(12) A 2
H H18D 0.7269 0.0294 0.1525 0.225 Uiso calc 0.751(12) A 2
C C19 0.940(6) 0.1168(15) 0.1587(9) 0.158(4) Uani d 0.249(12) A 1
H H19 1.0426 0.0911 0.1625 0.189 Uiso calc 0.249(12) A 1
C C19A 0.8830(17) 0.1235(7) 0.1533(3) 0.158(4) Uani d 0.751(12) A 2
H H19A 0.9344 0.1218 0.1346 0.189 Uiso calc 0.751(12) A 2
C C20 0.939(5) 0.1908(17) 0.1466(6) 0.171(4) Uani d 0.249(12) A 1
H H20C 0.8373 0.2172 0.1426 0.205 Uiso calc 0.249(12) A 1
H H20D 1.0391 0.2152 0.1422 0.205 Uiso calc 0.249(12) A 1
C C20A 0.8722(14) 0.1868(6) 0.1651(2) 0.171(4) Uani d 0.751(12) A 2
H H20A 0.8219 0.1919 0.1839 0.205 Uiso calc 0.751(12) A 2
H H20B 0.9143 0.2312 0.1555 0.205 Uiso calc 0.751(12) A 2
C C21 0.1451(4) -0.05609(17) 0.39968(7) 0.0636(7) Uani d 1 . .
C C22 0.2751(4) -0.07835(17) 0.42059(7) 0.0692(7) Uani d 1 . .
H H22 0.3548 -0.1148 0.4149 0.083 Uiso calc 1 . .
C C23 0.2849(4) -0.04589(17) 0.44979(7) 0.0674(7) Uani d 1 . .
H H23 0.3700 -0.0615 0.4642 0.081 Uiso calc 1 . .
C C24 0.1684(3) 0.01032(17) 0.45792(6) 0.0603(6) Uani d 1 . .
C C25 0.0372(3) 0.03084(18) 0.43663(7) 0.0662(7) Uani d 1 . .
H H25 -0.0429 0.0673 0.4422 0.079 Uiso calc 1 . .
C C26 0.0250(3) -0.00250(19) 0.40739(7) 0.0666(7) Uani d 1 . .
H H26 -0.0628 0.0110 0.3931 0.080 Uiso calc 1 . .
C C27 0.1922(4) 0.04851(19) 0.48899(7) 0.0687(7) Uani d 1 . .
C C28 0.1005(5) 0.1519(2) 0.52103(8) 0.0896(10) Uani d 1 . .
H H28A 0.1538 0.1212 0.5379 0.107 Uiso calc 1 . .
H H28B -0.0070 0.1705 0.5275 0.107 Uiso calc 1 . .
C C29 0.2074(7) 0.2197(3) 0.51407(10) 0.1106(13) Uani d 1 . .
H H29 0.1581 0.2576 0.5008 0.133 Uiso calc 1 . .
C C30 0.3543(7) 0.2326(4) 0.52357(13) 0.146(2) Uani d 1 . .
H H30A 0.4107 0.1969 0.5369 0.175 Uiso calc 1 . .
H H30B 0.4085 0.2781 0.5174 0.175 Uiso calc 1 . .
C C31 0.2102(3) -0.12102(16) 0.28705(7) 0.0602(6) Uani d 1 . .
C C32 0.1303(4) -0.18309(18) 0.27119(8) 0.0712(8) Uani d 1 . .
H H32 0.0567 -0.2158 0.2811 0.085 Uiso calc 1 . .
C C33 0.1619(4) -0.19549(18) 0.24055(7) 0.0712(8) Uani d 1 . .
H H33 0.1093 -0.2371 0.2297 0.085 Uiso calc 1 . .
C C34 0.2695(3) -0.14752(17) 0.22575(7) 0.0613(7) Uani d 1 . .
C C35 0.3457(3) -0.08538(18) 0.24187(7) 0.0660(7) Uani d 1 . .
H H35 0.4174 -0.0520 0.2318 0.079 Uiso calc 1 . .
C C36 0.3169(3) -0.07213(18) 0.27280(7) 0.0672(7) Uani d 1 . .
H H36 0.3695 -0.0306 0.2836 0.081 Uiso calc 1 . .
C C37 0.3047(4) -0.16567(19) 0.19295(7) 0.0693(8) Uani d 1 . .
C C38 0.4739(6) -0.1337(3) 0.15172(10) 0.1140(15) Uani d 1 . .
H H38A 0.4526 -0.1885 0.1462 0.137 Uiso calc 1 . .
H H38B 0.5935 -0.1242 0.1509 0.137 Uiso calc 1 . .
C C39 0.3816(9) -0.0826(4) 0.12904(12) 0.135(2) Uani d 1 . .
H H39 0.4000 -0.0918 0.1082 0.162 Uiso calc 1 . .
C C40 0.2810(12) -0.0279(4) 0.13427(17) 0.186(3) Uani d 1 . .
H H40A 0.2576 -0.0159 0.1546 0.223 Uiso calc 1 . .
H H40B 0.2299 0.0006 0.1178 0.223 Uiso calc 1 . .
C C41 0.1543(3) 0.22081(17) 0.38323(6) 0.0589(6) Uani d 1 . .
C C42 0.2401(4) 0.20936(19) 0.41142(7) 0.0709(8) Uani d 1 . .
H H42 0.2662 0.1587 0.4185 0.085 Uiso calc 1 . .
C C43 0.2871(4) 0.2743(2) 0.42918(7) 0.0761(8) Uani d 1 . .
H H43 0.3449 0.2672 0.4484 0.091 Uiso calc 1 . .
C C44 0.2497(4) 0.3495(2) 0.41884(7) 0.0694(7) Uani d 1 . .
C C45 0.1597(4) 0.35902(19) 0.39029(7) 0.0720(8) Uani d 1 . .
H H45 0.1324 0.4095 0.3832 0.086 Uiso calc 1 . .
C C46 0.1106(4) 0.29416(18) 0.37242(7) 0.0672(7) Uani d 1 . .
H H46 0.0493 0.3004 0.3535 0.081 Uiso calc 1 . .
C C47 0.3088(5) 0.4170(2) 0.43880(9) 0.0899(10) Uani d 1 . .
C C48 0.3453(7) 0.5550(3) 0.44269(12) 0.1274(17) Uani d 1 . .
H H48A 0.2697 0.5651 0.4590 0.153 Uiso calc 1 . .
H H48B 0.4571 0.5459 0.4522 0.153 Uiso calc 1 . .
C C49 0.3467(9) 0.6198(3) 0.42206(13) 0.159(3) Uani d 1 . .
H H49 0.4005 0.6126 0.4037 0.191 Uiso calc 1 . .
C C50 0.2793(10) 0.6890(3) 0.42633(14) 0.187(3) Uani d 1 . .
H H50A 0.2242 0.6990 0.4443 0.225 Uiso calc 1 . .
H H50B 0.2866 0.7283 0.4114 0.225 Uiso calc 1 . .
C C51 0.2073(3) 0.17633(17) 0.28273(6) 0.0604(7) Uani d 1 . .
C C52 0.1644(4) 0.11589(19) 0.26258(7) 0.0733(8) Uani d 1 . .
H H52 0.1011 0.0734 0.2689 0.088 Uiso calc 1 . .
C C53 0.2171(4) 0.11929(19) 0.23266(7) 0.0783(9) Uani d 1 . .
H H53 0.1907 0.0782 0.2189 0.094 Uiso calc 1 . .
C C54 0.3091(4) 0.18341(18) 0.22297(7) 0.0694(7) Uani d 1 . .
C C55 0.3487(4) 0.24375(18) 0.24349(7) 0.0725(8) Uani d 1 . .
H H55 0.4094 0.2871 0.2371 0.087 Uiso calc 1 . .
C C56 0.2988(4) 0.24022(17) 0.27351(7) 0.0700(8) Uani d 1 . .
H H56 0.3267 0.2807 0.2875 0.084 Uiso calc 1 . .
C C57 0.3593(5) 0.1855(2) 0.19026(9) 0.0864(9) Uani d 1 . .
C C58 0.4440(7) 0.2653(3) 0.14879(10) 0.1182(15) Uani d 1 . .
H H58A 0.4978 0.3161 0.1463 0.142 Uiso calc 0.524(9) B 1
H H58B 0.5242 0.2246 0.1441 0.142 Uiso calc 0.524(9) B 1
H H58C 0.4716 0.2142 0.1403 0.142 Uiso calc 0.476(9) B 2
H H58D 0.5412 0.2994 0.1478 0.142 Uiso calc 0.476(9) B 2
C C59 0.300(2) 0.2597(7) 0.1268(3) 0.129(3) Uani d 0.524(9) B 1
H H59 0.2391 0.2131 0.1237 0.155 Uiso calc 0.524(9) B 1
C C59A 0.298(3) 0.3000(9) 0.1303(4) 0.129(3) Uani d 0.476(9) B 2
H H59A 0.2573 0.3477 0.1374 0.155 Uiso calc 0.476(9) B 2
C C60 0.260(2) 0.3244(8) 0.1116(3) 0.145(4) Uani d 0.524(9) B 1
H H60A 0.3229 0.3700 0.1152 0.175 Uiso calc 0.524(9) B 1
H H60B 0.1682 0.3250 0.0971 0.175 Uiso calc 0.524(9) B 1
C C60A 0.222(2) 0.2706(10) 0.1051(3) 0.145(4) Uani d 0.476(9) B 2
H H60C 0.2580 0.2231 0.0971 0.175 Uiso calc 0.476(9) B 2
H H60D 0.1314 0.2973 0.0953 0.175 Uiso calc 0.476(9) B 2
N N1 0.4142(3) -0.03827(13) 0.34966(6) 0.0611(5) Uani d 1 . .
N N2 0.1214(3) 0.03232(14) 0.33232(6) 0.0646(6) Uani d 1 . .
N N3 0.3977(2) 0.12059(12) 0.34622(5) 0.0525(5) Uani d 1 . .
O O1 0.5647(2) 0.04576(11) 0.39149(4) 0.0623(5) Uani d 1 . .
O O2 0.7857(4) 0.29681(18) 0.49581(6) 0.1182(10) Uani d 1 . .
O O3 0.8136(4) 0.36594(16) 0.45250(5) 0.0978(8) Uani d 1 . .
O O4 0.6794(2) 0.04569(12) 0.34135(4) 0.0628(5) Uani d 1 . .
O O5 0.8288(5) -0.0643(2) 0.20453(7) 0.1317(11) Uani d 1 . .
O O6 0.7770(6) 0.0616(2) 0.19797(7) 0.1519(15) Uani d 1 . .
O O7 0.1338(3) -0.08998(12) 0.36977(5) 0.0729(5) Uani d 1 . .
O O8 0.3057(3) 0.03484(16) 0.50763(5) 0.0985(8) Uani d 1 . .
O O9 0.0748(3) 0.10293(15) 0.49350(5) 0.0820(6) Uani d 1 . .
O O10 0.1743(3) -0.11468(12) 0.31813(5) 0.0729(5) Uani d 1 . .
O O11 0.2382(3) -0.21739(15) 0.17770(5) 0.0927(7) Uani d 1 . .
O O12 0.4256(3) -0.11996(16) 0.18287(5) 0.0939(7) Uani d 1 . .
O O13 0.1013(2) 0.15318(12) 0.36631(5) 0.0672(5) Uani d 1 . .
O O14 0.3671(5) 0.4108(2) 0.46479(8) 0.1449(13) Uani d 1 . .
O O15 0.2883(4) 0.48591(16) 0.42427(6) 0.0997(8) Uani d 1 . .
O O16 0.1472(2) 0.17717(12) 0.31240(5) 0.0684(5) Uani d 1 . .
O O17 0.3589(5) 0.12874(18) 0.17373(7) 0.1382(13) Uani d 1 . .
O O18 0.4004(4) 0.25671(15) 0.18104(6) 0.1042(8) Uani d 1 . .
P P1 0.50200(8) 0.04433(4) 0.35587(2) 0.05211(17) Uani d 1 . .
P P2 0.21804(8) -0.04575(4) 0.34213(2) 0.05849(18) Uani d 1 . .
P P3 0.20045(8) 0.11649(4) 0.33920(2) 0.05513(18) Uani d 1 . .

loop_
_atom_site_aniso_label
_atom_site_aniso_U_11
_atom_site_aniso_U_22
_atom_site_aniso_U_33
_atom_site_aniso_U_12
_atom_site_aniso_U_13
_atom_site_aniso_U_23
C1 0.0474(13) 0.0592(15) 0.0551(14) 0.0035(11) -0.0022(10) 0.0019(12)
C2 0.0604(15) 0.0723(18) 0.0592(15) -0.0039(13) -0.0004(12) 0.0131(14)
C3 0.0712(17) 0.088(2) 0.0489(14) 0.0054(16) -0.0019(12) 0.0040(14)
C4 0.0612(15) 0.0780(19) 0.0534(15) 0.0001(14) -0.0039(12) -0.0053(14)
C5 0.0603(15) 0.0688(17) 0.0584(15) -0.0101(13) 0.0015(12) -0.0002(13)
C6 0.0587(14) 0.0692(17) 0.0495(13) -0.0047(13) 0.0051(11) 0.0000(12)
C7 0.086(2) 0.092(2) 0.0621(19) -0.0028(18) -0.0086(15) -0.0119(17)
C8 0.196(5) 0.106(3) 0.092(3) -0.048(3) -0.032(3) -0.024(3)
C9 0.154(5) 0.100(4) 0.142(4) -0.020(3) -0.029(3) -0.034(3)
C10 0.186(6) 0.114(4) 0.184(6) 0.000(4) -0.040(5) -0.042(4)
C11 0.0389(12) 0.0616(16) 0.0707(16) -0.0037(11) 0.0051(11) -0.0085(13)
C12 0.0586(15) 0.0586(16) 0.084(2) 0.0042(13) 0.0009(13) -0.0022(14)
C13 0.0608(16) 0.0594(17) 0.085(2) 0.0078(13) 0.0034(14) -0.0188(15)
C14 0.0495(14) 0.0664(17) 0.0746(17) -0.0072(12) 0.0059(12) -0.0117(15)
C15 0.079(2) 0.0592(17) 0.080(2) 0.0002(15) 0.0150(15) 0.0006(15)
C16 0.0751(19) 0.0506(15) 0.088(2) 0.0061(13) 0.0166(15) -0.0078(15)
C17 0.081(2) 0.088(2) 0.079(2) -0.0108(18) 0.0066(16) -0.015(2)
C18 0.380(18) 0.108(9) 0.081(3) 0.001(9) 0.069(7) -0.009(7)
C18A 0.380(18) 0.108(9) 0.081(3) 0.001(9) 0.069(7) -0.009(7)
C19 0.197(12) 0.185(8) 0.090(6) 0.028(7) -0.006(6) 0.017(6)
C19A 0.197(12) 0.185(8) 0.090(6) 0.028(7) -0.006(6) 0.017(6)
C20 0.258(11) 0.148(7) 0.109(6) 0.018(7) 0.038(6) -0.016(6)
C20A 0.258(11) 0.148(7) 0.109(6) 0.018(7) 0.038(6) -0.016(6)
C21 0.0635(16) 0.0571(16) 0.0716(17) -0.0125(13) 0.0159(13) -0.0035(13)
C22 0.0723(18) 0.0559(16) 0.0813(19) 0.0079(14) 0.0197(15) 0.0031(14)
C23 0.0669(17) 0.0659(17) 0.0702(17) 0.0072(14) 0.0102(13) 0.0164(14)
C24 0.0591(15) 0.0614(16) 0.0617(15) -0.0038(12) 0.0144(12) 0.0077(13)
C25 0.0560(15) 0.0740(19) 0.0693(17) 0.0030(13) 0.0108(12) -0.0036(14)
C26 0.0519(14) 0.0763(19) 0.0719(17) -0.0005(13) 0.0056(12) -0.0075(15)
C27 0.0709(18) 0.0712(19) 0.0650(17) -0.0030(15) 0.0114(14) 0.0125(14)
C28 0.104(3) 0.091(3) 0.074(2) -0.004(2) 0.0143(18) -0.0147(19)
C29 0.125(4) 0.107(3) 0.100(3) -0.008(3) 0.009(3) -0.022(3)
C30 0.134(4) 0.151(5) 0.156(5) -0.027(4) 0.024(4) -0.050(4)
C31 0.0513(14) 0.0569(15) 0.0727(17) -0.0012(12) 0.0051(12) -0.0202(13)
C32 0.0625(16) 0.0614(17) 0.090(2) -0.0149(14) 0.0090(14) -0.0191(15)
C33 0.0642(17) 0.0661(18) 0.0824(19) -0.0119(14) -0.0029(14) -0.0271(16)
C34 0.0486(13) 0.0603(16) 0.0735(17) 0.0015(12) -0.0080(12) -0.0123(13)
C35 0.0581(15) 0.0654(17) 0.0741(18) -0.0115(13) 0.0024(13) -0.0150(14)
C36 0.0581(15) 0.0647(17) 0.0783(18) -0.0159(13) 0.0010(13) -0.0233(15)
C37 0.0648(17) 0.0702(18) 0.0710(17) 0.0051(14) -0.0095(14) -0.0148(15)
C38 0.121(3) 0.140(4) 0.085(3) -0.018(3) 0.033(2) -0.023(3)
C39 0.187(6) 0.127(4) 0.095(3) -0.052(4) 0.030(3) -0.017(3)
C40 0.302(11) 0.118(5) 0.134(5) 0.005(6) -0.015(6) -0.009(4)
C41 0.0483(13) 0.0645(16) 0.0651(16) 0.0056(12) 0.0138(11) -0.0068(13)
C42 0.0695(17) 0.0688(18) 0.0746(18) 0.0117(15) 0.0074(14) 0.0016(15)
C43 0.0735(19) 0.087(2) 0.0670(18) 0.0105(16) -0.0003(14) -0.0033(16)
C44 0.0651(17) 0.079(2) 0.0649(17) -0.0006(15) 0.0095(13) -0.0102(15)
C45 0.080(2) 0.0605(17) 0.0754(19) 0.0045(15) 0.0076(15) 0.0004(15)
C46 0.0680(17) 0.0689(18) 0.0644(16) 0.0054(14) 0.0008(13) -0.0014(14)
C47 0.098(3) 0.089(3) 0.083(2) -0.005(2) 0.0072(19) -0.016(2)
C48 0.162(5) 0.101(3) 0.117(4) -0.042(3) -0.008(3) -0.030(3)
C49 0.260(8) 0.108(4) 0.111(4) -0.075(5) 0.018(4) -0.017(3)
C50 0.344(11) 0.088(4) 0.128(5) -0.031(5) 0.005(5) -0.026(3)
C51 0.0522(14) 0.0610(16) 0.0661(16) 0.0090(12) -0.0119(12) -0.0015(13)
C52 0.0741(18) 0.0656(18) 0.0782(19) -0.0167(15) -0.0116(15) 0.0003(15)
C53 0.098(2) 0.0636(18) 0.0709(19) -0.0127(17) -0.0123(16) -0.0090(15)
C54 0.0754(18) 0.0580(16) 0.0729(18) 0.0040(14) -0.0105(14) 0.0032(14)
C55 0.0800(19) 0.0546(16) 0.081(2) -0.0059(14) -0.0089(15) 0.0043(15)
C56 0.0765(18) 0.0522(15) 0.079(2) -0.0031(14) -0.0151(15) -0.0060(14)
C57 0.105(3) 0.069(2) 0.085(2) -0.0004(19) 0.0067(19) -0.0038(18)
C58 0.163(4) 0.106(3) 0.089(3) -0.024(3) 0.028(3) 0.012(2)
C59 0.203(7) 0.112(9) 0.072(4) -0.035(10) 0.005(4) 0.003(7)
C59A 0.203(7) 0.112(9) 0.072(4) -0.035(10) 0.005(4) 0.003(7)
C60 0.195(9) 0.148(10) 0.094(6) 0.013(10) 0.008(5) 0.003(7)
C60A 0.195(9) 0.148(10) 0.094(6) 0.013(10) 0.008(5) 0.003(7)
N1 0.0539(12) 0.0540(13) 0.0753(14) 0.0042(10) 0.0040(10) -0.0087(11)
N2 0.0466(11) 0.0671(15) 0.0793(15) -0.0016(10) -0.0028(10) -0.0134(12)
N3 0.0499(11) 0.0504(12) 0.0571(11) -0.0024(9) 0.0019(9) -0.0003(9)
O1 0.0656(11) 0.0577(11) 0.0623(11) -0.0030(9) -0.0058(8) 0.0030(9)
O2 0.173(3) 0.117(2) 0.0617(15) -0.011(2) -0.0181(15) -0.0168(14)
O3 0.133(2) 0.0871(17) 0.0714(14) -0.0286(15) -0.0079(13) -0.0201(13)
O4 0.0448(9) 0.0748(12) 0.0687(11) 0.0009(8) 0.0026(8) -0.0096(9)
O5 0.182(3) 0.119(3) 0.096(2) 0.020(2) 0.023(2) -0.0315(19)
O6 0.271(5) 0.108(2) 0.0799(18) 0.002(3) 0.040(2) 0.0021(18)
O7 0.0786(13) 0.0614(12) 0.0806(13) -0.0176(10) 0.0198(10) -0.0163(10)
O8 0.1113(19) 0.111(2) 0.0703(14) 0.0221(15) -0.0137(13) 0.0055(13)
O9 0.0830(14) 0.0920(16) 0.0710(13) 0.0067(12) 0.0046(10) -0.0146(12)
O10 0.0726(12) 0.0652(12) 0.0821(13) -0.0170(10) 0.0149(10) -0.0229(10)
O11 0.1110(18) 0.0880(17) 0.0777(14) -0.0159(14) -0.0061(12) -0.0286(13)
O12 0.0950(16) 0.1080(19) 0.0796(14) -0.0235(15) 0.0133(12) -0.0245(13)
O13 0.0559(10) 0.0619(11) 0.0851(13) 0.0016(9) 0.0144(9) -0.0115(10)
O14 0.206(4) 0.120(3) 0.102(2) -0.014(2) -0.045(2) -0.0251(19)
O15 0.119(2) 0.0800(16) 0.0997(18) -0.0174(15) 0.0022(15) -0.0193(14)
O16 0.0643(11) 0.0674(12) 0.0723(12) 0.0169(9) -0.0042(9) -0.0010(10)
O17 0.235(4) 0.0822(19) 0.102(2) -0.016(2) 0.045(2) -0.0106(17)
O18 0.151(2) 0.0760(16) 0.0851(16) -0.0177(16) 0.0050(15) 0.0073(13)
P1 0.0452(3) 0.0521(4) 0.0588(4) 0.0009(3) 0.0015(3) -0.0048(3)
P2 0.0542(4) 0.0528(4) 0.0691(4) -0.0064(3) 0.0090(3) -0.0149(3)
P3 0.0467(3) 0.0549(4) 0.0635(4) 0.0036(3) 0.0016(3) -0.0064(3)

loop_
_atom_type_symbol
_atom_type_description
_atom_type_scat_dispersion_real
_atom_type_scat_dispersion_imag
_atom_type_scat_source
C C 0.0181 0.0091 'International Tables Vol C Tables 4.2.6.8 and 6.1.1.4'
H H 0.0000 0.0000 'International Tables Vol C Tables 4.2.6.8 and 6.1.1.4'
N N 0.0311 0.0180 'International Tables Vol C Tables 4.2.6.8 and 6.1.1.4'
O O 0.0492 0.0322 'International Tables Vol C Tables 4.2.6.8 and 6.1.1.4'
P P 0.2955 0.4335 'International Tables Vol C Tables 4.2.6.8 and 6.1.1.4'

loop_
_geom_angle_atom_site_label_1
_geom_angle_atom_site_label_2
_geom_angle_atom_site_label_3
_geom_angle
C2 C1 C6 121.6(3)
C2 C1 O1 115.4(2)
C6 C1 O1 123.0(2)
C1 C2 H2 120.4
C3 C2 C1 119.1(3)
C3 C2 H2 120.4
C2 C3 H3 119.5
C2 C3 C4 121.0(3)
C4 C3 H3 119.5
C3 C4 C5 119.0(3)
C3 C4 C7 119.6(3)
C5 C4 C7 121.5(3)
C4 C5 H5 119.6
C6 C5 C4 120.8(3)
C6 C5 H5 119.6
C1 C6 H6 120.8
C5 C6 C1 118.5(2)
C5 C6 H6 120.8
O2 C7 C4 123.6(4)
O2 C7 O3 123.2(3)
O3 C7 C4 113.1(3)
H8A C8 H8B 108.3
C9 C8 H8A 110.0
C9 C8 H8B 110.0
C9 C8 O3 108.7(4)
O3 C8 H8A 110.0
O3 C8 H8B 110.0
C8 C9 H9 116.6
C10 C9 C8 126.8(7)
C10 C9 H9 116.6
C9 C10 H10A 120.0
C9 C10 H10B 120.0
H10A C10 H10B 120.0
C12 C11 O4 118.2(3)
C16 C11 C12 121.5(3)
C16 C11 O4 120.2(2)
C11 C12 H12 120.7
C11 C12 C13 118.6(3)
C13 C12 H12 120.7
C12 C13 H13 119.4
C14 C13 C12 121.2(3)
C14 C13 H13 119.4
C13 C14 C15 118.8(3)
C13 C14 C17 118.5(3)
C15 C14 C17 122.7(3)
C14 C15 H15 119.7
C16 C15 C14 120.6(3)
C16 C15 H15 119.7
C11 C16 C15 119.3(3)
C11 C16 H16 120.4
C15 C16 H16 120.4
O5 C17 C14 124.8(4)
O5 C17 O6 122.7(4)
O6 C17 C14 112.5(3)
H18A C18 H18B 108.2
C19 C18 H18A 109.7
C19 C18 H18B 109.7
O6 C18 H18A 109.7
O6 C18 H18B 109.7
O6 C18 C19 110(4)
H18C C18A H18D 108.5
C19A C18A H18C 110.3
C19A C18A H18D 110.3
C19A C18A O6 107.3(8)
O6 C18A H18C 110.3
O6 C18A H18D 110.3
C18 C19 H19 119.2
C20 C19 C18 122(3)
C20 C19 H19 119.2
C18A C19A H19A 116.5
C20A C19A C18A 127.1(12)
C20A C19A H19A 116.5
C19 C20 H20C 120.0
C19 C20 H20D 120.0
H20C C20 H20D 120.0
C19A C20A H20A 120.0
C19A C20A H20B 120.0
H20A C20A H20B 120.0
C22 C21 O7 119.1(3)
C26 C21 C22 121.9(3)
C26 C21 O7 119.0(3)
C21 C22 H22 120.5
C23 C22 C21 119.1(3)
C23 C22 H22 120.5
C22 C23 H23 119.8
C22 C23 C24 120.4(3)
C24 C23 H23 119.8
C23 C24 C25 119.5(3)
C23 C24 C27 118.4(3)
C25 C24 C27 122.1(3)
C24 C25 H25 119.8
C26 C25 C24 120.4(3)
C26 C25 H25 119.8
C21 C26 C25 118.8(3)
C21 C26 H26 120.6
C25 C26 H26 120.6
O8 C27 C24 124.6(3)
O8 C27 O9 123.0(3)
O9 C27 C24 112.3(3)
H28A C28 H28B 108.2
C29 C28 H28A 109.8
C29 C28 H28B 109.8
O9 C28 H28A 109.8
O9 C28 H28B 109.8
O9 C28 C29 109.4(3)
C28 C29 H29 115.8
C30 C29 C28 128.3(6)
C30 C29 H29 115.8
C29 C30 H30A 120.0
C29 C30 H30B 120.0
H30A C30 H30B 120.0
C32 C31 O10 114.6(3)
C36 C31 C32 121.3(3)
C36 C31 O10 124.0(2)
C31 C32 H32 120.6
C33 C32 C31 118.8(3)
C33 C32 H32 120.6
C32 C33 H33 119.5
C34 C33 C32 121.0(3)
C34 C33 H33 119.5
C33 C34 C35 119.2(3)
C33 C34 C37 118.7(3)
C35 C34 C37 122.1(3)
C34 C35 H35 119.6
C34 C35 C36 120.9(3)
C36 C35 H35 119.6
C31 C36 C35 118.8(3)
C31 C36 H36 120.6
C35 C36 H36 120.6
O11 C37 C34 124.6(3)
O11 C37 O12 123.4(3)
O12 C37 C34 111.9(2)
H38A C38 H38B 107.9
C39 C38 H38A 109.2
C39 C38 H38B 109.2
O12 C38 H38A 109.2
O12 C38 H38B 109.2
O12 C38 C39 111.9(4)
C38 C39 H39 116.0
C40 C39 C38 128.0(6)
C40 C39 H39 116.0
C39 C40 H40A 120.0
C39 C40 H40B 120.0
H40A C40 H40B 120.0
C42 C41 O13 117.4(3)
C46 C41 C42 122.3(3)
C46 C41 O13 120.2(2)
C41 C42 H42 120.6
C41 C42 C43 118.8(3)
C43 C42 H42 120.6
C42 C43 H43 119.5
C44 C43 C42 120.9(3)
C44 C43 H43 119.5
C43 C44 C45 118.8(3)
C43 C44 C47 118.0(3)
C45 C44 C47 123.2(3)
C44 C45 H45 119.6
C46 C45 C44 120.7(3)
C46 C45 H45 119.6
C41 C46 C45 118.4(3)
C41 C46 H46 120.8
C45 C46 H46 120.8
O14 C47 C44 124.5(4)
O14 C47 O15 123.3(4)
O15 C47 C44 112.2(3)
H48A C48 H48B 108.6
C49 C48 H48A 110.3
C49 C48 H48B 110.3
C49 C48 O15 107.1(4)
O15 C48 H48A 110.3
O15 C48 H48B 110.3
C48 C49 H49 117.0
C50 C49 C48 126.1(6)
C50 C49 H49 117.0
C49 C50 H50A 120.0
C49 C50 H50B 120.0
H50A C50 H50B 120.0
C52 C51 C56 121.3(3)
C52 C51 O16 120.1(3)
C56 C51 O16 118.4(3)
C51 C52 H52 120.6
C51 C52 C53 118.7(3)
C53 C52 H52 120.6
C52 C53 H53 119.7
C52 C53 C54 120.7(3)
C54 C53 H53 119.7
C53 C54 C57 118.8(3)
C55 C54 C53 119.5(3)
C55 C54 C57 121.7(3)
C54 C55 H55 119.9
C54 C55 C56 120.2(3)
C56 C55 H55 119.9
C51 C56 C55 119.6(3)
C51 C56 H56 120.2
C55 C56 H56 120.2
O17 C57 C54 123.5(4)
O17 C57 O18 123.2(4)
O18 C57 C54 113.2(3)
H58A C58 H58B 107.8
H58C C58 H58D 108.3
C59 C58 H58A 109.0
C59 C58 H58B 109.0
C59 C58 O18 112.8(8)
C59A C58 H58C 109.9
C59A C58 H58D 109.9
O18 C58 H58A 109.0
O18 C58 H58B 109.0
O18 C58 H58C 109.9
O18 C58 H58D 109.9
O18 C58 C59A 108.9(9)
C58 C59 H59 122.2
C60 C59 C58 115.6(13)
C60 C59 H59 122.2
C58 C59A H59A 116.6
C60A C59A C58 126.9(17)
C60A C59A H59A 116.6
C59 C60 H60A 120.0
C59 C60 H60B 120.0
H60A C60 H60B 120.0
C59A C60A H60C 120.0
C59A C60A H60D 120.0
H60C C60A H60D 120.0
P1 N1 P2 121.83(14)
P2 N2 P3 121.66(14)
P1 N3 P3 120.99(13)
C1 O1 P1 127.46(16)
C7 O3 C8 116.3(3)
C11 O4 P1 122.43(15)
C17 O6 C18 132.7(17)
C17 O6 C18A 112.4(6)
C21 O7 P2 119.14(17)
C27 O9 C28 116.7(3)
C31 O10 P2 129.42(18)
C37 O12 C38 116.9(3)
C41 O13 P3 123.69(17)
C47 O15 C48 114.9(3)
C51 O16 P3 124.73(17)
C57 O18 C58 117.2(3)
N1 P1 O1 106.67(12)
N1 P1 O4 110.10(11)
N3 P1 N1 117.38(11)
N3 P1 O1 111.80(11)
N3 P1 O4 110.71(11)
O4 P1 O1 98.48(10)
N1 P2 O7 110.08(13)
N1 P2 O10 111.51(11)
N2 P2 N1 116.65(12)
N2 P2 O7 111.92(13)
N2 P2 O10 111.12(12)
O10 P2 O7 93.16(11)
N2 P3 N3 117.08(12)
N2 P3 O16 111.34(12)
O13 P3 N2 106.32(12)
O13 P3 N3 112.30(11)
O13 P3 O16 99.19(11)
O16 P3 N3 109.16(11)

loop_
_geom_bond_atom_site_label_1
_geom_bond_atom_site_label_2
_geom_bond_distance
_geom_bond_publ_flag
C1 C2 1.379(4) ?
C1 C6 1.380(4) ?
C1 O1 1.398(3) ?
C2 H2 0.9300 ?
C2 C3 1.367(4) ?
C3 H3 0.9300 ?
C3 C4 1.380(4) ?
C4 C5 1.392(4) ?
C4 C7 1.486(4) ?
C5 H5 0.9300 ?
C5 C6 1.380(4) ?
C6 H6 0.9300 ?
C7 O2 1.207(4) ?
C7 O3 1.322(4) ?
C8 H8A 0.9700 ?
C8 H8B 0.9700 ?
C8 C9 1.415(7) ?
C8 O3 1.471(4) ?
C9 H9 0.9300 ?
C9 C10 1.262(7) ?
C10 H10A 0.9300 ?
C10 H10B 0.9300 ?
C11 C12 1.375(4) ?
C11 C16 1.371(4) ?
C11 O4 1.394(3) ?
C12 H12 0.9300 ?
C12 C13 1.382(4) ?
C13 H13 0.9300 ?
C13 C14 1.379(4) ?
C14 C15 1.386(4) ?
C14 C17 1.487(5) ?
C15 H15 0.9300 ?
C15 C16 1.381(4) ?
C16 H16 0.9300 ?
C17 O5 1.194(4) ?
C17 O6 1.297(5) ?
C18 H18A 0.9700 ?
C18 H18B 0.9700 ?
C18 C19 1.54(2) ?
C18 O6 1.39(5) ?
C18A H18C 0.9700 ?
C18A H18D 0.9700 ?
C18A C19A 1.469(12) ?
C18A O6 1.500(14) ?
C19 H19 0.9300 ?
C19 C20 1.358(19) ?
C19A H19A 0.9300 ?
C19A C20A 1.192(12) ?
C20 H20C 0.9300 ?
C20 H20D 0.9300 ?
C20A H20A 0.9300 ?
C20A H20B 0.9300 ?
C21 C22 1.382(4) ?
C21 C26 1.376(4) ?
C21 O7 1.408(3) ?
C22 H22 0.9300 ?
C22 C23 1.370(4) ?
C23 H23 0.9300 ?
C23 C24 1.391(4) ?
C24 C25 1.391(4) ?
C24 C27 1.488(4) ?
C25 H25 0.9300 ?
C25 C26 1.378(4) ?
C26 H26 0.9300 ?
C27 O8 1.194(4) ?
C27 O9 1.337(4) ?
C28 H28A 0.9700 ?
C28 H28B 0.9700 ?
C28 C29 1.473(6) ?
C28 O9 1.451(4) ?
C29 H29 0.9300 ?
C29 C30 1.235(6) ?
C30 H30A 0.9300 ?
C30 H30B 0.9300 ?
C31 C32 1.387(4) ?
C31 C36 1.361(4) ?
C31 O10 1.391(3) ?
C32 H32 0.9300 ?
C32 C33 1.375(4) ?
C33 H33 0.9300 ?
C33 C34 1.369(4) ?
C34 C35 1.381(4) ?
C34 C37 1.489(4) ?
C35 H35 0.9300 ?
C35 C36 1.384(4) ?
C36 H36 0.9300 ?
C37 O11 1.198(3) ?
C37 O12 1.331(4) ?
C38 H38A 0.9700 ?
C38 H38B 0.9700 ?
C38 C39 1.468(7) ?
C38 O12 1.438(4) ?
C39 H39 0.9300 ?
C39 C40 1.255(8) ?
C40 H40A 0.9300 ?
C40 H40B 0.9300 ?
C41 C42 1.369(4) ?
C41 C46 1.364(4) ?
C41 O13 1.408(3) ?
C42 H42 0.9300 ?
C42 C43 1.379(4) ?
C43 H43 0.9300 ?
C43 C44 1.375(4) ?
C44 C45 1.393(4) ?
C44 C47 1.489(5) ?
C45 H45 0.9300 ?
C45 C46 1.384(4) ?
C46 H46 0.9300 ?
C47 O14 1.190(4) ?
C47 O15 1.330(5) ?
C48 H48A 0.9700 ?
C48 H48B 0.9700 ?
C48 C49 1.413(7) ?
C48 O15 1.469(4) ?
C49 H49 0.9300 ?
C49 C50 1.308(8) ?
C50 H50A 0.9300 ?
C50 H50B 0.9300 ?
C51 C52 1.371(4) ?
C51 C56 1.377(4) ?
C51 O16 1.393(3) ?
C52 H52 0.9300 ?
C52 C53 1.381(5) ?
C53 H53 0.9300 ?
C53 C54 1.390(4) ?
C54 C55 1.375(4) ?
C54 C57 1.489(5) ?
C55 H55 0.9300 ?
C55 C56 1.378(4) ?
C56 H56 0.9300 ?
C57 O17 1.197(4) ?
C57 O18 1.317(4) ?
C58 H58A 0.9700 ?
C58 H58B 0.9700 ?
C58 H58C 0.9700 ?
C58 H58D 0.9700 ?
C58 C59 1.448(14) ?
C58 C59A 1.49(2) ?
C58 O18 1.460(5) ?
C59 H59 0.9300 ?
C59 C60 1.306(17) ?
C59A H59A 0.9300 ?
C59A C60A 1.31(2) ?
C60 H60A 0.9300 ?
C60 H60B 0.9300 ?
C60A H60C 0.9300 ?
C60A H60D 0.9300 ?
N1 P1 1.580(2) yes
N1 P2 1.582(2) yes
N2 P2 1.575(2) yes
N2 P3 1.579(2) yes
N3 P1 1.578(2) yes
N3 P3 1.585(2) yes
O1 P1 1.5833(19) ?
O4 P1 1.5826(18) ?
O7 P2 1.591(2) ?
O10 P2 1.5834(19) ?
O13 P3 1.579(2) ?
O16 P3 1.583(2) ?

loop_
_geom_torsion_atom_site_label_1
_geom_torsion_atom_site_label_2
_geom_torsion_atom_site_label_3
_geom_torsion_atom_site_label_4
_geom_torsion
C1 C2 C3 C4 0.6(4)
C1 O1 P1 N1 -168.6(2)
C1 O1 P1 N3 -39.0(2)
C1 O1 P1 O4 77.4(2)
C2 C1 C6 C5 -2.5(4)
C2 C1 O1 P1 156.6(2)
C2 C3 C4 C5 -2.4(4)
C2 C3 C4 C7 177.0(3)
C3 C4 C5 C6 1.8(4)
C3 C4 C7 O2 8.8(5)
C3 C4 C7 O3 -169.0(3)
C4 C5 C6 C1 0.6(4)
C4 C7 O3 C8 177.7(4)
C5 C4 C7 O2 -171.7(3)
C5 C4 C7 O3 10.4(4)
C6 C1 C2 C3 1.9(4)
C6 C1 O1 P1 -24.7(3)
C7 C4 C5 C6 -177.7(3)
C9 C8 O3 C7 -177.4(4)
C11 C12 C13 C14 0.3(4)
C11 O4 P1 N1 60.0(2)
C11 O4 P1 N3 -71.5(2)
C11 O4 P1 O1 171.3(2)
C12 C11 C16 C15 0.4(4)
C12 C11 O4 P1 -102.4(2)
C12 C13 C14 C15 -0.6(4)
C12 C13 C14 C17 178.8(3)
C13 C14 C15 C16 0.8(4)
C13 C14 C17 O5 5.2(5)
C13 C14 C17 O6 -174.2(3)
C14 C15 C16 C11 -0.7(5)
C14 C17 O6 C18 -171(3)
C14 C17 O6 C18A 176.3(9)
C15 C14 C17 O5 -175.3(4)
C15 C14 C17 O6 5.2(5)
C16 C11 C12 C13 -0.2(4)
C16 C11 O4 P1 81.5(3)
C17 C14 C15 C16 -178.6(3)
C19 C18 O6 C17 -110(3)
C19A C18A O6 C17 -153.1(10)
C21 C22 C23 C24 -1.8(4)
C21 O7 P2 N1 61.4(2)
C21 O7 P2 N2 -70.0(2)
C21 O7 P2 O10 175.7(2)
C22 C21 C26 C25 1.3(5)
C22 C21 O7 P2 -93.3(3)
C22 C23 C24 C25 2.9(4)
C22 C23 C24 C27 -175.2(3)
C23 C24 C25 C26 -1.8(4)
C23 C24 C27 O8 0.6(5)
C23 C24 C27 O9 178.1(3)
C24 C25 C26 C21 -0.2(4)
C24 C27 O9 C28 -171.1(3)
C25 C24 C27 O8 -177.4(3)
C25 C24 C27 O9 0.1(4)
C26 C21 C22 C23 -0.3(4)
C26 C21 O7 P2 87.6(3)
C27 C24 C25 C26 176.1(3)
C29 C28 O9 C27 85.8(4)
C31 C32 C33 C34 -0.2(5)
C31 O10 P2 N1 -66.2(3)
C31 O10 P2 N2 65.8(3)
C31 O10 P2 O7 -179.2(2)
C32 C31 C36 C35 -0.2(5)
C32 C31 O10 P2 -169.9(2)
C32 C33 C34 C35 -0.7(5)
C32 C33 C34 C37 177.4(3)
C33 C34 C35 C36 1.2(4)
C33 C34 C37 O11 4.2(5)
C33 C34 C37 O12 -172.7(3)
C34 C35 C36 C31 -0.7(5)
C34 C37 O12 C38 178.3(3)
C35 C34 C37 O11 -177.7(3)
C35 C34 C37 O12 5.4(4)
C36 C31 C32 C33 0.7(5)
C36 C31 O10 P2 11.3(4)
C37 C34 C35 C36 -176.9(3)
C39 C38 O12 C37 93.4(5)
C41 C42 C43 C44 -0.3(5)
C41 O13 P3 N2 167.2(2)
C41 O13 P3 N3 38.0(2)
C41 O13 P3 O16 -77.2(2)
C42 C41 C46 C45 2.0(4)
C42 C41 O13 P3 -97.7(3)
C42 C43 C44 C45 1.4(5)
C42 C43 C44 C47 -178.2(3)
C43 C44 C45 C46 -0.8(5)
C43 C44 C47 O14 -10.1(6)
C43 C44 C47 O15 170.1(3)
C44 C45 C46 C41 -0.8(5)
C44 C47 O15 C48 -179.6(3)
C45 C44 C47 O14 170.3(4)
C45 C44 C47 O15 -9.5(5)
C46 C41 C42 C43 -1.4(4)
C46 C41 O13 P3 86.5(3)
C47 C44 C45 C46 178.8(3)
C49 C48 O15 C47 168.2(5)
C51 C52 C53 C54 -1.2(5)
C51 O16 P3 N2 -72.4(2)
C51 O16 P3 N3 58.4(2)
C51 O16 P3 O13 176.0(2)
C52 C51 C56 C55 -0.1(4)
C52 C51 O16 P3 68.2(3)
C52 C53 C54 C55 0.4(5)
C52 C53 C54 C57 -178.4(3)
C53 C54 C55 C56 0.6(5)
C53 C54 C57 O17 -17.3(6)
C53 C54 C57 O18 161.2(3)
C54 C55 C56 C51 -0.7(4)
C54 C57 O18 C58 -177.3(3)
C55 C54 C57 O17 164.0(4)
C55 C54 C57 O18 -17.6(5)
C56 C51 C52 C53 1.0(4)
C56 C51 O16 P3 -116.8(3)
C57 C54 C55 C56 179.3(3)
C59 C58 O18 C57 72.7(7)
C59A C58 O18 C57 102.0(7)
O1 C1 C2 C3 -179.4(2)
O1 C1 C6 C5 178.8(2)
O2 C7 O3 C8 -0.2(6)
O3 C8 C9 C10 137.7(6)
O4 C11 C12 C13 -176.3(2)
O4 C11 C16 C15 176.4(3)
O5 C17 O6 C18 10(3)
O5 C17 O6 C18A -3.1(10)
O6 C18 C19 C20 -116(4)
O6 C18A C19A C20A -11(2)
O7 C21 C22 C23 -179.4(2)
O7 C21 C26 C25 -179.6(3)
O8 C27 O9 C28 6.5(5)
O9 C28 C29 C30 -109.5(5)
O10 C31 C32 C33 -178.2(3)
O10 C31 C36 C35 178.5(3)
O11 C37 O12 C38 1.3(5)
O12 C38 C39 C40 5.4(9)
O13 C41 C42 C43 -177.1(3)
O13 C41 C46 C45 177.6(2)
O14 C47 O15 C48 0.6(6)
O15 C48 C49 C50 130.4(7)
O16 C51 C52 C53 175.9(3)
O16 C51 C56 C55 -175.0(2)
O17 C57 O18 C58 1.2(6)
O18 C58 C59 C60 113.3(14)
O18 C58 C59A C60A -124.6(19)
P1 N1 P2 N2 15.8(2)
P1 N1 P2 O7 -113.10(17)
P1 N1 P2 O10 144.95(16)
P1 N3 P3 N2 -17.9(2)
P1 N3 P3 O13 105.55(16)
P1 N3 P3 O16 -145.47(14)
P2 N1 P1 N3 -15.0(2)
P2 N1 P1 O1 111.30(17)
P2 N1 P1 O4 -142.83(16)
P2 N2 P3 N3 19.0(2)
P2 N2 P3 O13 -107.40(18)
P2 N2 P3 O16 145.56(16)
P3 N2 P2 N1 -17.9(2)
P3 N2 P2 O7 110.11(18)
P3 N2 P2 O10 -147.22(16)
P3 N3 P1 N1 15.9(2)
P3 N3 P1 O1 -107.78(15)
P3 N3 P1 O4 143.49(14)

_cod_database_fobs_code 2241327
